data_2102106
loop_
_publ_author_name
'Hosomi, Hiroyuki'
'Ito, Yoshikatsu'
'Ohba, Shigeru'

_publ_section_title
;
 Crystal-to-crystal photodimerization of <i>trans</i>-cinnamamides
;
_journal_issue 4
_journal_name_full 'Acta Crystallographica Section B'
_journal_page_first 682
_journal_page_last 689
_journal_paper_doi 10.1107/S0108768100002329
_journal_volume 56
_journal_year 2000
_chemical_formula_moiety 'C9 H8 Cl1 N1 O1'
_chemical_formula_sum 'C9 H8 Cl N O'
_chemical_formula_weight 181.62
_space_group_IT_number 14
_symmetry_cell_setting monoclinic
_symmetry_space_group_name_Hall '-P 2ybc'
_symmetry_space_group_name_H-M 'P 1 21/c 1'
_cell_angle_alpha 90
_cell_angle_beta 108.420(10)
_cell_angle_gamma 90
_cell_formula_units_Z 4
_cell_length_a 11.0370(10)
_cell_length_b 9.075(2)
_cell_length_c 9.042(2)
_cell_measurement_reflns_used 25
_cell_measurement_temperature 298.0(10)
_cell_measurement_theta_max 14.8
_cell_measurement_theta_min 12.2
_cell_volume 859.3(3)
_computing_cell_refinement 'MSC/AFC Diffractometer Control Software'
_computing_data_collection
;MSC/AFC Diffractometer Control Software
(Molecular Structure Corporation, 1993)
;
_computing_data_reduction
;TEXSAN
(Molecular Structure Corporation, 1998)
;
_computing_molecular_graphics 'ORTEP-II (Johnson, 1976)'
_computing_publication_material TEXSAN
_computing_structure_refinement 'SHELXL97 (Sheldrick, 1997)'
_computing_structure_solution 'SIR92 (Altomare et al., 1994)'
_diffrn_measurement_device_type 'Rigaku AFC7R'
_diffrn_measurement_method \q-2\q
_diffrn_radiation_type 'Mo K\a'
_diffrn_radiation_wavelength .71073
_diffrn_reflns_av_R_equivalents .015
_diffrn_reflns_limit_h_max 14
_diffrn_reflns_limit_h_min -14
_diffrn_reflns_limit_k_max 12
_diffrn_reflns_limit_k_min 0
_diffrn_reflns_limit_l_max 0
_diffrn_reflns_limit_l_min -12
_diffrn_reflns_number 2101
_diffrn_reflns_theta_max 27.5
_diffrn_reflns_theta_min 2.5
_diffrn_standards_decay_% 0
_diffrn_standards_interval_count 150
_diffrn_standards_number 3
_exptl_absorpt_coefficient_mu .390
_exptl_absorpt_correction_T_max .961
_exptl_absorpt_correction_T_min .799
_exptl_absorpt_correction_type integration
_exptl_absorpt_process_details '(Coppens et al., 1965)'
_exptl_crystal_colour colourless
_exptl_crystal_density_diffrn 1.404
_exptl_crystal_density_method 'not measured'
_exptl_crystal_description plate-like
_exptl_crystal_size_max .6
_exptl_crystal_size_mid .6
_exptl_crystal_size_min .1
_refine_diff_density_max .27
_refine_diff_density_min -.21
_refine_ls_extinction_method none
_refine_ls_goodness_of_fit_ref 1.02
_refine_ls_hydrogen_treatment refall
_refine_ls_number_parameters 141
_refine_ls_number_reflns 1977
_refine_ls_R_factor_gt .038
_refine_ls_shift/su_max .0001
_refine_ls_structure_factor_coef Fsqd
_refine_ls_weighting_details 'w = 1/[\s^2^(Fo^2^) + (0.0518P)^2^+0.3386P] where P=(Fo^2^+2Fc^2^)/3'
_refine_ls_weighting_scheme calc
_refine_ls_wR_factor_ref .115
_reflns_number_gt 1360
_reflns_number_total 1977
_reflns_threshold_expression 'I > 2\s(I)'
_cod_data_source_file oa0024.cif
_cod_data_source_block II
_cod_original_cell_volume 859.3(2)
_cod_original_formula_sum 'C9 H8 Cl1 N1 O1'
_cod_database_code 2102106
_cod_database_fobs_code 2102106

loop_
_symmetry_equiv_pos_as_xyz
x,y,z
-x,1/2+y,1/2-z
-x,-y,-z
x,1/2-y,1/2+z

loop_
_atom_site_label
_atom_site_fract_x
_atom_site_fract_y
_atom_site_fract_z
_atom_site_U_iso_or_equiv
_atom_site_adp_type
_atom_site_calc_flag
_atom_site_occupancy
_atom_site_type_symbol
Cl1 .93953(7) .02271(7) .14460(7) .0704(2) Uani d 1.00 Cl
O2 .5741(2) -.0971(2) .8706(2) .0534(4) Uani d 1.00 O
N3 .4869(2) .1302(2) .8370(2) .0488(4) Uani d 1.00 N
C4 .5552(2) .0230(2) .8019(2) .0410(4) Uani d 1.00 C
C5 .6096(2) .0568(2) .6750(2) .0423(4) Uani d 1.00 C
C6 .6905(2) -.0348(2) .6409(2) .0425(4) Uani d 1.00 C
C7 .7533(2) -.0155(2) .5210(2) .0401(4) Uani d 1.00 C
C8 .7562(2) .1189(2) .4470(2) .0471(5) Uani d 1.00 C
C9 .8138(2) .1314(2) .3330(2) .0510(5) Uani d 1.00 C
C10 .8694(2) .0085(2) .2913(2) .0447(4) Uani d 1.00 C
C11 .8706(2) -.1247(2) .3635(2) .0475(5) Uani d 1.00 C
C12 .8127(2) -.1361(2) .4775(2) .0458(4) Uani d 1.00 C
H3A .453(2) .112(2) .911(2) .04934(7) Uiso d 1.00 H
H3B .469(2) .209(3) .780(3) .05813(8) Uiso d 1.00 H
H5 .583(2) .148(2) .618(2) .04806(7) Uiso d 1.00 H
H6 .713(2) -.125(3) .697(3) .05497(8) Uiso d 1.00 H
H8 .720(2) .203(3) .475(3) .06668(9) Uiso d 1.00 H
H9 .820(2) .223(3) .284(2) .05567(8) Uiso d 1.00 H
H11 .908(2) -.209(3) .334(3) .06794(9) Uiso d 1.00 H
H12 .810(2) -.231(2) .528(2) .05114(7) Uiso d 1.00 H

loop_
_atom_site_aniso_label
_atom_site_aniso_U_11
_atom_site_aniso_U_22
_atom_site_aniso_U_33
_atom_site_aniso_U_12
_atom_site_aniso_U_13
_atom_site_aniso_U_23
Cl1 .0959(5) .0668(4) .0691(4) -.0169(3) .0557(4) -.0111(3)
O2 .0770(10) .0363(7) .0594(9) .0067(7) .0394(8) .0056(6)
N3 .0640(10) .0369(9) .0550(10) .0047(8) .0333(9) .0024(8)
C4 .0457(10) .0365(9) .0433(9) -.0043(8) .0176(8) -.0046(8)
C5 .0500(10) .0381(10) .0416(10) .0008(8) .0187(9) .0019(8)
C6 .0500(10) .0374(10) .0422(9) .0006(8) .0179(8) .0028(8)
C7 .0425(10) .0388(9) .0400(9) .0016(8) .0144(8) .0006(8)
C8 .0580(10) .0368(10) .0510(10) .0068(9) .0241(10) .0021(8)
C9 .0670(10) .0400(10) .0520(10) .0012(9) .0270(10) .0065(9)
C10 .0500(10) .0480(10) .0421(9) -.0062(9) .0227(8) -.0057(8)
C11 .0540(10) .0410(10) .0510(10) .0030(9) .0223(10) -.0058(9)
C12 .0560(10) .0348(10) .0510(10) .0053(8) .0219(9) .0037(8)

loop_
_atom_type_symbol
_atom_type_description
_atom_type_scat_dispersion_real
_atom_type_scat_dispersion_imag
_atom_type_scat_source
C C .003 .002
;International Tables for Crystallography
(1992, Vol. C)
;
H H .000 .000
;International Tables for Crystallography
(1992, Vol. C)
;
Cl Cl .148 .159
;International Tables for Crystallography
(1992, Vol. C)
;
N N .006 .003
;International Tables for Crystallography
(1992, Vol. C)
;
O O .011 .006
;International Tables for Crystallography
(1992, Vol. C)
;

loop_
_geom_angle_atom_site_label_1
_geom_angle_atom_site_label_2
_geom_angle_atom_site_label_3
_geom_angle_site_symmetry_1
_geom_angle_site_symmetry_2
_geom_angle_site_symmetry_3
_geom_angle
_geom_angle_publ_flag
C4 N3 H3A 1_555 1_555 1_555 117.0(10) no
C4 N3 H3B 1_555 1_555 1_555 120(2) no
H3A N3 H3B 1_555 1_555 1_555 123(2) no
O2 C4 N3 1_555 1_555 1_555 122.8(2) yes
O2 C4 C5 1_555 1_555 1_555 121.6(2) yes
N3 C4 C5 1_555 1_555 1_555 115.6(2) yes
C4 C5 C6 1_555 1_555 1_555 121.1(2) yes
C4 C5 H5 1_555 1_555 1_555 117.0(10) no
C6 C5 H5 1_555 1_555 1_555 121.0(10) no
C5 C6 C7 1_555 1_555 1_555 127.3(2) yes
C5 C6 H6 1_555 1_555 1_555 120(2) no
C7 C6 H6 1_555 1_555 1_555 113(2) no
C6 C7 C8 1_555 1_555 1_555 123.0(2) yes
C6 C7 C12 1_555 1_555 1_555 119.2(2) yes
C8 C7 C12 1_555 1_555 1_555 117.8(2) yes
C7 C8 C9 1_555 1_555 1_555 121.1(2) yes
C7 C8 H8 1_555 1_555 1_555 121(2) no
C9 C8 H8 1_555 1_555 1_555 118(2) no
C8 C9 C10 1_555 1_555 1_555 119.2(2) yes
C8 C9 H9 1_555 1_555 1_555 122(2) no
C10 C9 H9 1_555 1_555 1_555 119(2) no
Cl1 C10 C9 1_555 1_555 1_555 119.4(2) yes
Cl1 C10 C11 1_555 1_555 1_555 119.2(2) yes
C9 C10 C11 1_555 1_555 1_555 121.4(2) yes
C10 C11 C12 1_555 1_555 1_555 119.0(2) yes
C10 C11 H11 1_555 1_555 1_555 121(2) no
C12 C11 H11 1_555 1_555 1_555 120(2) no
C7 C12 C11 1_555 1_555 1_555 121.5(2) yes
C7 C12 H12 1_555 1_555 1_555 118.0(10) no
C11 C12 H12 1_555 1_555 1_555 120.0(10) no

loop_
_geom_bond_atom_site_label_1
_geom_bond_atom_site_label_2
_geom_bond_distance
_geom_bond_publ_flag
Cl1 C10 1.739(2) yes
O2 C4 1.240(2) yes
N3 C4 1.329(3) yes
N3 H3A .88(3) no
N3 H3B .87(2) no
C4 C5 1.486(3) yes
C5 C6 1.326(3) yes
C5 H5 .97(2) no
C6 C7 1.470(3) yes
C6 H6 .95(2) no
C7 C8 1.396(3) yes
C7 C12 1.394(3) yes
C8 C9 1.377(4) yes
C8 H8 .94(3) no
C9 C10 1.382(3) yes
C9 H9 .95(2) no
C10 C11 1.372(3) yes
C11 C12 1.378(4) yes
C11 H11 .94(3) no
C12 H12 .98(2) no

loop_
_geom_hbond_atom_site_label_D
_geom_hbond_atom_site_label_H
_geom_hbond_atom_site_label_A
_geom_hbond_site_symmetry_A
_geom_hbond_distance_DH
_geom_hbond_distance_HA
_geom_hbond_distance_DA
_geom_hbond_angle_DHA
N3 H3A O2 3_657 .88(3) 2.09(2) 2.941(3) 163(2)
N3 H3B O2 2_656 .87(2) 2.18(2) 3.050(2) 178(2)

loop_
_cod_related_entry_id
_cod_related_entry_database
_cod_related_entry_code
1 ChemSpider 21427789
